data_1501603
loop_
_publ_author_name
'Olivier Lebel'
'Thierry Maris'
'James D. Wuest'

_publ_section_title
;
 Hydrogen-Bonded networks in crystals built from bis(biguanides) and their
 salts
;
_journal_name_full 'Can J. Chem'
_journal_page_first 1426
_journal_page_last 1433
_journal_paper_doi 10.1139/v06-115
_journal_volume 84
_journal_year 2006
_chemical_formula_moiety 'C10 H18 N10, 0.5(H2 O), 0.5(H2 O), 2(Cl)'
_chemical_formula_sum 'C10 H20 Cl2 N10 O'
_chemical_formula_weight 367.26
_chemical_name_systematic
; 
 ? 
;
_space_group_IT_number 2
_symmetry_cell_setting triclinic
_symmetry_space_group_name_Hall '-P 1'
_symmetry_space_group_name_H-M 'P -1'
_atom_sites_solution_hydrogens geom
_atom_sites_solution_primary direct
_atom_sites_solution_secondary difmap
_audit_creation_method SHELXL-97
_cell_angle_alpha 105.66(3)
_cell_angle_beta 95.65(3)
_cell_angle_gamma 102.12(2)
_cell_formula_units_Z 2
_cell_length_a 5.8749(8)
_cell_length_b 12.036(5)
_cell_length_c 13.084(5)
_cell_measurement_reflns_used 25
_cell_measurement_temperature 293(2)
_cell_measurement_theta_max 30.00
_cell_measurement_theta_min 15.00
_cell_volume 859.1(5)
_computing_cell_refinement 'CAD4 Program (Nonius 1989)'
_computing_data_collection 'CAD4 Program (Nonius 1989)'
_computing_data_reduction 'Local Program'
_computing_molecular_graphics 'SHELXTL (Bruker, 1997)'
_computing_publication_material 'UdMX (local program)'
_computing_structure_refinement 'SHELXL97 (Sheldrick, 1997)'
_computing_structure_solution 'SHELXS97 (Sheldrick, 1997)'
_diffrn_ambient_temperature 293(2)
_diffrn_measured_fraction_theta_full 0.998
_diffrn_measured_fraction_theta_max 0.998
_diffrn_measurement_device_type Enraf-Nonius-CAD4
_diffrn_measurement_method \w/2\q
_diffrn_radiation_monochromator graphite
_diffrn_radiation_source 'Sealed Tube'
_diffrn_radiation_type CuK\a
_diffrn_radiation_wavelength 1.54178
_diffrn_reflns_av_R_equivalents 0.000
_diffrn_reflns_av_sigmaI/netI 0.0255
_diffrn_reflns_limit_h_max 7
_diffrn_reflns_limit_h_min -7
_diffrn_reflns_limit_k_max 14
_diffrn_reflns_limit_k_min -14
_diffrn_reflns_limit_l_max 15
_diffrn_reflns_limit_l_min -15
_diffrn_reflns_number 6433
_diffrn_reflns_theta_full 70.01
_diffrn_reflns_theta_max 70.01
_diffrn_reflns_theta_min 3.56
_diffrn_standards_decay_% 0.00
_diffrn_standards_interval_time 60
_diffrn_standards_number 5
_exptl_absorpt_coefficient_mu 3.591
_exptl_absorpt_correction_T_max 0.6100
_exptl_absorpt_correction_T_min 0.4600
_exptl_absorpt_correction_type analytical
_exptl_absorpt_process_details 'Face indexing'
_exptl_crystal_colour Colourless
_exptl_crystal_density_diffrn 1.420
_exptl_crystal_density_method 'not measured'
_exptl_crystal_description block
_exptl_crystal_F_000 384
_exptl_crystal_size_max 0.25
_exptl_crystal_size_mid 0.25
_exptl_crystal_size_min 0.15
_refine_diff_density_max 0.323
_refine_diff_density_min -0.396
_refine_diff_density_rms 0.082
_refine_ls_extinction_method none
_refine_ls_goodness_of_fit_ref 1.105
_refine_ls_hydrogen_treatment constr
_refine_ls_matrix_type full
_refine_ls_number_parameters 217
_refine_ls_number_reflns 3241
_refine_ls_number_restraints 3
_refine_ls_restrained_S_all 1.108
_refine_ls_R_factor_all 0.0463
_refine_ls_R_factor_gt 0.0456
_refine_ls_shift/su_max 0.000
_refine_ls_shift/su_mean 0.000
_refine_ls_structure_factor_coef Fsqd
_refine_ls_weighting_details 'calc w=1/[\s^2^(Fo^2^)+(0.0700P)^2^] where P=(Fo^2^+2Fc^2^)/3'
_refine_ls_weighting_scheme calc
_refine_ls_wR_factor_gt 0.1109
_refine_ls_wR_factor_ref 0.1110
_reflns_number_gt 2766
_reflns_number_total 3241
_reflns_threshold_expression I>2\s(I)
_cod_data_source_file deposit.cif
_cod_data_source_block jiw811
_cod_depositor_comments
;
The following automatic conversions were performed:

'_symmetry_cell_setting' value 'Triclinic' changed to 'triclinic'
according to the built-in table from CIF Core dictionary named
'cif_core.dic' version 2.4.1 from 2010-06-29.

Automatic conversion script
Id: cif_fix_values 1715 2011-07-08 13:25:40Z adriana 
;
_cod_original_sg_symbol_H-M P-1
_cod_database_code 1501603

loop_
_symmetry_equiv_pos_as_xyz
'x, y, z'
'-x, -y, -z'

loop_
_atom_site_label
_atom_site_type_symbol
_atom_site_fract_x
_atom_site_fract_y
_atom_site_fract_z
_atom_site_U_iso_or_equiv
_atom_site_adp_type
_atom_site_occupancy
_atom_site_symmetry_multiplicity
_atom_site_calc_flag
_atom_site_refinement_flags
_atom_site_disorder_assembly
_atom_site_disorder_group
Cl1 Cl 0.03621(9) 0.30251(4) 0.26408(4) 0.03474(15) Uani 1 1 d . . .
Cl2 Cl 0.95448(9) 0.76876(5) 0.20941(4) 0.03589(15) Uani 1 1 d . . .
C1 C 0.6450(3) 0.90995(17) 0.66311(16) 0.0286(4) Uani 1 1 d . . .
H1 H 0.7797 0.9181 0.7110 0.034 Uiso 1 1 calc . . .
C2 C 0.6016(3) 0.82790(17) 0.56163(16) 0.0277(4) Uani 1 1 d . . .
H2 H 0.7072 0.7815 0.5414 0.033 Uiso 1 1 calc . . .
C3 C 0.3990(3) 0.81527(17) 0.49018(15) 0.0240(4) Uani 1 1 d . . .
C4 C 0.2454(4) 0.88652(19) 0.52152(16) 0.0301(4) Uani 1 1 d . . .
H4 H 0.1094 0.8782 0.4744 0.036 Uiso 1 1 calc . . .
C5 C 0.2928(4) 0.97039(18) 0.62292(16) 0.0297(4) Uani 1 1 d . . .
H5 H 0.1917 1.0196 0.6424 0.036 Uiso 1 1 calc . . .
C6 C 0.4890(3) 0.98006(17) 0.69374(16) 0.0274(4) Uani 1 1 d . . .
C10 C 0.4170(3) 1.06824(16) 0.87669(14) 0.0221(4) Uani 1 1 d . . .
N10 N 0.5470(3) 1.06681(15) 0.79823(13) 0.0279(4) Uani 1 1 d . . .
H10 H 0.6750 1.1220 0.8113 0.034 Uiso 1 1 calc . . .
C11 C 0.3738(3) 1.18642(16) 1.04412(15) 0.0253(4) Uani 1 1 d . . .
N11 N 0.2204(3) 0.98153(16) 0.85898(14) 0.0319(4) Uani 1 1 d . . .
H11A H 0.1410 0.9771 0.9102 0.038 Uiso 1 1 calc . . .
H11B H 0.1733 0.9302 0.7964 0.038 Uiso 1 1 calc . . .
N12 N 0.5081(3) 1.15297(15) 0.96998(12) 0.0280(4) Uani 1 1 d . . .
N13 N 0.1357(3) 1.17162(16) 1.02199(13) 0.0313(4) Uani 1 1 d . . .
H13A H 0.0591 1.1957 1.0729 0.038 Uiso 1 1 calc . . .
H13B H 0.0621 1.1382 0.9571 0.038 Uiso 1 1 calc . . .
N14 N 0.4774(3) 1.23818(17) 1.14510(13) 0.0334(4) Uani 1 1 d . . .
H14A H 0.6275 1.2497 1.1620 0.040 Uiso 1 1 calc . . .
H14B H 0.3948 1.2604 1.1940 0.040 Uiso 1 1 calc . . .
C20 C 0.4189(3) 0.63899(17) 0.33914(14) 0.0238(4) Uani 1 1 d . . .
N20 N 0.3399(3) 0.73683(15) 0.38507(13) 0.0290(4) Uani 1 1 d . . .
H20 H 0.2380 0.7529 0.3430 0.035 Uiso 1 1 calc . . .
C21 C 0.6747(3) 0.52037(16) 0.36249(15) 0.0258(4) Uani 1 1 d . . .
N21 N 0.3512(3) 0.59412(16) 0.23232(13) 0.0325(4) Uani 1 1 d . . .
H21A H 0.3869 0.5301 0.1979 0.039 Uiso 1 1 calc . . .
H21B H 0.2720 0.6293 0.1982 0.039 Uiso 1 1 calc . . .
N22 N 0.5397(3) 0.59481(15) 0.40118(12) 0.0284(4) Uani 1 1 d . . .
N23 N 0.7861(4) 0.52512(16) 0.27994(16) 0.0377(4) Uani 1 1 d . . .
H23A H 0.8719 0.4762 0.2591 0.045 Uiso 1 1 calc . . .
H23B H 0.7726 0.5771 0.2472 0.045 Uiso 1 1 calc . . .
N24 N 0.6989(4) 0.44015(16) 0.41057(15) 0.0375(4) Uani 1 1 d . . .
H24A H 0.7855 0.3921 0.3884 0.045 Uiso 1 1 calc . . .
H24B H 0.6281 0.4355 0.4643 0.045 Uiso 1 1 calc . . .
O1 O 0.3169(6) 0.4450(3) 0.0013(2) 0.0411(7) Uani 0.50 1 d P A 1
H1A H 0.2418 0.3839 -0.0561 0.250 Uiso 0.50 1 d PR A 1
H1B H 0.4533 0.4938 0.0005 0.250 Uiso 0.50 1 d PR A 1
O2 O 0.8391(7) 0.4232(3) 0.0128(3) 0.0472(8) Uani 0.50 1 d PD B 2
H2A H 0.7735 0.3470 -0.0229 0.250 Uiso 0.50 1 d PRD B 2
H2B H 0.9874 0.4347 -0.0004 0.250 Uiso 0.50 1 d PRD B 2

loop_
_atom_site_aniso_label
_atom_site_aniso_U_11
_atom_site_aniso_U_22
_atom_site_aniso_U_33
_atom_site_aniso_U_23
_atom_site_aniso_U_13
_atom_site_aniso_U_12
Cl1 0.0330(3) 0.0333(3) 0.0345(3) -0.0018(2) 0.0064(2) 0.0161(2)
Cl2 0.0329(3) 0.0379(3) 0.0389(3) 0.0210(2) -0.0019(2) 0.0043(2)
C1 0.0250(9) 0.0278(9) 0.0306(10) 0.0055(8) 0.0021(8) 0.0068(8)
C2 0.0271(10) 0.0274(9) 0.0281(10) 0.0033(8) 0.0033(8) 0.0133(8)
C3 0.0232(9) 0.0256(9) 0.0255(9) 0.0080(7) 0.0072(7) 0.0088(7)
C4 0.0320(10) 0.0329(10) 0.0292(10) 0.0112(8) 0.0022(8) 0.0150(8)
C5 0.0308(10) 0.0328(10) 0.0284(10) 0.0082(8) 0.0091(8) 0.0132(8)
C6 0.0271(10) 0.0270(9) 0.0270(9) 0.0060(8) 0.0085(8) 0.0056(8)
C10 0.0236(9) 0.0258(9) 0.0178(8) 0.0067(7) 0.0024(7) 0.0080(7)
N10 0.0289(8) 0.0284(8) 0.0231(8) 0.0043(7) 0.0072(6) 0.0027(7)
C11 0.0231(9) 0.0229(9) 0.0295(10) 0.0067(7) 0.0047(7) 0.0061(7)
N11 0.0320(9) 0.0327(9) 0.0278(8) 0.0048(7) 0.0092(7) 0.0048(7)
N12 0.0265(8) 0.0318(9) 0.0206(8) 0.0010(6) 0.0037(6) 0.0054(7)
N13 0.0287(9) 0.0390(10) 0.0252(8) 0.0038(7) 0.0067(7) 0.0126(7)
N14 0.0325(9) 0.0427(10) 0.0223(8) 0.0022(7) 0.0058(7) 0.0126(8)
C20 0.0238(9) 0.0261(9) 0.0215(9) 0.0065(7) 0.0052(7) 0.0062(7)
N20 0.0352(9) 0.0285(8) 0.0248(8) 0.0061(7) -0.0002(7) 0.0161(7)
C21 0.0281(9) 0.0199(8) 0.0266(9) 0.0034(7) 0.0033(7) 0.0053(7)
N21 0.0401(10) 0.0306(9) 0.0245(8) 0.0036(7) 0.0022(7) 0.0115(7)
N22 0.0359(9) 0.0305(9) 0.0217(8) 0.0057(7) 0.0080(7) 0.0159(7)
N23 0.0489(11) 0.0332(9) 0.0421(10) 0.0160(8) 0.0256(9) 0.0196(8)
N24 0.0484(11) 0.0355(10) 0.0418(10) 0.0170(8) 0.0208(8) 0.0255(9)
O1 0.0511(19) 0.0408(17) 0.0352(16) 0.0173(14) 0.0057(14) 0.0124(15)
O2 0.059(2) 0.053(2) 0.0389(18) 0.0254(16) 0.0112(16) 0.0147(17)

loop_
_atom_type_symbol
_atom_type_description
_atom_type_scat_dispersion_real
_atom_type_scat_dispersion_imag
_atom_type_scat_source
C C 0.0181 0.0091 'International Tables Vol C Tables 4.2.6.8 and 6.1.1.4'
H H 0.0000 0.0000 'International Tables Vol C Tables 4.2.6.8 and 6.1.1.4'
N N 0.0311 0.0180 'International Tables Vol C Tables 4.2.6.8 and 6.1.1.4'
O O 0.0492 0.0322 'International Tables Vol C Tables 4.2.6.8 and 6.1.1.4'
Cl Cl 0.3639 0.7018 'International Tables Vol C Tables 4.2.6.8 and 6.1.1.4'

loop_
_geom_angle_atom_site_label_1
_geom_angle_atom_site_label_2
_geom_angle_atom_site_label_3
_geom_angle
C2 C1 C6 120.49(18)
C2 C1 H1 119.8
C6 C1 H1 119.8
C1 C2 C3 119.71(18)
C1 C2 H2 120.1
C3 C2 H2 120.1
C4 C3 C2 119.22(18)
C4 C3 N20 116.24(17)
C2 C3 N20 124.51(17)
C3 C4 C5 120.68(18)
C3 C4 H4 119.7
C5 C4 H4 119.7
C6 C5 C4 119.74(18)
C6 C5 H5 120.1
C4 C5 H5 120.1
C5 C6 C1 120.12(18)
C5 C6 N10 121.56(18)
C1 C6 N10 118.21(18)
N12 C10 N10 115.64(17)
N12 C10 N11 125.65(17)
N10 C10 N11 118.49(17)
C10 N10 C6 124.95(17)
C10 N10 H10 117.5
C6 N10 H10 117.5
N14 C11 N12 118.39(17)
N14 C11 N13 117.39(17)
N12 C11 N13 124.22(18)
C10 N11 H11A 120.0
C10 N11 H11B 120.0
H11A N11 H11B 120.0
C10 N12 C11 121.65(17)
C11 N13 H13A 120.0
C11 N13 H13B 120.0
H13A N13 H13B 120.0
C11 N14 H14A 120.0
C11 N14 H14B 120.0
H14A N14 H14B 120.0
N22 C20 N21 126.48(18)
N22 C20 N20 119.09(17)
N21 C20 N20 114.34(17)
C20 N20 C3 130.10(16)
C20 N20 H20 114.9
C3 N20 H20 114.9
N24 C21 N23 118.47(18)
N24 C21 N22 117.83(18)
N23 C21 N22 123.69(18)
C20 N21 H21A 120.0
C20 N21 H21B 120.0
H21A N21 H21B 120.0
C20 N22 C21 122.29(16)
C21 N23 H23A 120.0
C21 N23 H23B 120.0
H23A N23 H23B 120.0
C21 N24 H24A 120.0
C21 N24 H24B 120.0
H24A N24 H24B 120.0
H1A O1 H1B 122.2
H2A O2 H2B 104.1

loop_
_geom_bond_atom_site_label_1
_geom_bond_atom_site_label_2
_geom_bond_distance
C1 C2 1.387(3)
C1 C6 1.388(3)
C1 H1 0.9300
C2 C3 1.393(3)
C2 H2 0.9300
C3 C4 1.388(3)
C3 N20 1.404(3)
C4 C5 1.394(3)
C4 H4 0.9300
C5 C6 1.370(3)
C5 H5 0.9300
C6 N10 1.436(3)
C10 N12 1.337(2)
C10 N10 1.337(2)
C10 N11 1.337(3)
N10 H10 0.8600
C11 N14 1.320(3)
C11 N12 1.341(2)
C11 N13 1.364(2)
N11 H11A 0.8600
N11 H11B 0.8600
N13 H13A 0.8600
N13 H13B 0.8600
N14 H14A 0.8600
N14 H14B 0.8600
C20 N22 1.313(2)
C20 N21 1.340(2)
C20 N20 1.366(2)
N20 H20 0.8600
C21 N24 1.310(3)
C21 N23 1.325(3)
C21 N22 1.349(2)
N21 H21A 0.8600
N21 H21B 0.8600
N23 H23A 0.8600
N23 H23B 0.8600
N24 H24A 0.8600
N24 H24B 0.8600
O1 H1A 0.8937
O1 H1B 0.8913
O2 H2A 0.8902
O2 H2B 0.8949

loop_
_geom_hbond_atom_site_label_D
_geom_hbond_atom_site_label_H
_geom_hbond_atom_site_label_A
_geom_hbond_distance_DH
_geom_hbond_distance_HA
_geom_hbond_distance_DA
_geom_hbond_angle_DHA
_geom_hbond_site_symmetry_A
N10 H10 Cl2 0.86 2.38 3.1992(19) 160.3 2_776
N11 H11B Cl1 0.86 2.67 3.307(2) 131.5 2_566
N11 H11A N13 0.86 2.41 2.843(3) 111.7 .
N11 H11A N13 0.86 2.56 3.282(3) 142.2 2_577
N13 H13A Cl1 0.86 2.52 3.304(2) 152.6 1_566
N13 H13B N11 0.86 2.39 2.843(3) 113.0 .
N13 H13B Cl2 0.86 2.71 3.313(2) 128.7 2_676
N14 H14A Cl1 0.86 2.49 3.328(2) 163.5 1_666
N14 H14B Cl1 0.86 2.47 3.2755(19) 155.6 1_566
N20 H20 Cl2 0.86 2.37 3.2209(19) 171.4 1_455
N21 H21A O1 0.86 2.46 3.033(4) 125.1 .
N21 H21B O2 0.86 2.64 3.227(4) 126.5 2_665
N21 H21B Cl2 0.86 2.75 3.493(2) 145.7 1_455
N23 H23A Cl1 0.86 2.49 3.285(2) 153.5 1_655
N23 H23B Cl2 0.86 2.53 3.294(2) 148.8 .
N24 H24B N22 0.86 2.18 3.033(3) 173.6 2_666
N24 H24A Cl1 0.86 2.48 3.280(2) 154.3 1_655
O1 H1A Cl2 0.89 2.32 3.216(4) 177.5 2_665
O1 H1B O1 0.89 1.40 2.285(7) 170.9 2_665
O2 H2A N12 0.89 2.49 3.289(4) 149.0 1_544
O2 H2B O2 0.89 1.86 2.470(7) 124.0 2_765

loop_
_geom_torsion_atom_site_label_1
_geom_torsion_atom_site_label_2
_geom_torsion_atom_site_label_3
_geom_torsion_atom_site_label_4
_geom_torsion
C6 C1 C2 C3 -0.4(3)
C1 C2 C3 C4 0.9(3)
C1 C2 C3 N20 178.75(18)
C2 C3 C4 C5 0.4(3)
N20 C3 C4 C5 -177.67(18)
C3 C4 C5 C6 -2.1(3)
C4 C5 C6 C1 2.6(3)
C4 C5 C6 N10 178.78(19)
C2 C1 C6 C5 -1.3(3)
C2 C1 C6 N10 -177.66(18)
N12 C10 N10 C6 176.64(17)
N11 C10 N10 C6 1.7(3)
C5 C6 N10 C10 64.8(3)
C1 C6 N10 C10 -119.0(2)
N10 C10 N12 C11 161.11(18)
N11 C10 N12 C11 -24.3(3)
N14 C11 N12 C10 157.59(18)
N13 C11 N12 C10 -23.1(3)
N22 C20 N20 C3 12.5(3)
N21 C20 N20 C3 -170.80(19)
C4 C3 N20 C20 -163.1(2)
C2 C3 N20 C20 18.9(3)
N21 C20 N22 C21 21.6(3)
N20 C20 N22 C21 -162.14(18)
N24 C21 N22 C20 -149.0(2)
N23 C21 N22 C20 32.0(3)
